data_1574913
loop_
_publ_author_name
'Peter, Blessing D.'
'Yi, Qiuhao'
'Luo, Zhixun'

_publ_section_title
;
 Studying how small silver clusters grow and their optical properties.
;
_journal_issue 34
_journal_name_full Nanoscale
_journal_page_first 19821
_journal_page_last 19827
_journal_paper_doi 10.1039/d5nr01269d
_journal_volume 17
_journal_year 2025
_chemical_formula_moiety 'C51 H42 Ag2 N5 O6 P3, 2(C H2 Cl2)'
_chemical_formula_sum 'C53 H46 Ag2 Cl4 N5 O6 P3'
_chemical_formula_weight 1299.40
_space_group_crystal_system triclinic
_space_group_IT_number 2
_space_group_name_Hall '-P 1'
_space_group_name_H-M_alt 'P -1'
_atom_sites_solution_hydrogens geom
_atom_sites_solution_primary dual
_audit_creation_date 2023-12-05
_audit_creation_method
;
Olex2 1.5
(compiled 2023.08.24 svn.re1ec1418 for OlexSys, GUI svn.r6817)
;
_audit_update_record
;
2024-12-26 deposited with the CCDC.	2025-06-19 downloaded from the CCDC.
;
_cell_angle_alpha 96.679(2)
_cell_angle_beta 92.826(2)
_cell_angle_gamma 116.357(2)
_cell_formula_units_Z 2
_cell_length_a 12.0794(2)
_cell_length_b 12.6498(2)
_cell_length_c 19.7666(4)
_cell_measurement_reflns_used 26923
_cell_measurement_temperature 170.00(10)
_cell_measurement_theta_max 30.6200
_cell_measurement_theta_min 1.8020
_cell_volume 2670.68(10)
_computing_cell_refinement 'CrysAlisPro 1.171.39.45i (Rigaku OD, 2018)'
_computing_data_collection 'CrysAlisPro 1.171.39.45i (Rigaku OD, 2018)'
_computing_data_reduction 'CrysAlisPro 1.171.39.45i (Rigaku OD, 2018)'
_computing_molecular_graphics 'Olex2 1.5 (Dolomanov et al., 2009)'
_computing_publication_material 'Olex2 1.5 (Dolomanov et al., 2009)'
_computing_structure_refinement 'SHELXL 2018/3 (Sheldrick, 2015)'
_computing_structure_solution 'SHELXT 2018/2 (Sheldrick, 2018)'
_diffrn_ambient_environment N~2~
_diffrn_ambient_temperature 170.00(10)
_diffrn_detector 'CCD plate'
_diffrn_measured_fraction_theta_full 1.000
_diffrn_measured_fraction_theta_max 0.841
_diffrn_measurement_details
;
List of Runs (angles in degrees, time in seconds):

  # Type    Start    End  Width  t~exp~   \w     \q     \k     \f   Frames
#--------------------------------------------------------------------------
  1  \w    -54.00 -28.00   0.50    0.50    --    5.00  45.00 168.38   52
  2  \w     10.00  78.00   0.50    0.50    --  -10.80  45.00 175.12  136
  3  \w   -100.00  71.00   0.50    0.50    --  -10.80  45.00  48.28  342
  4  \w   -100.00  53.00   0.50    0.50    --  -10.80  45.00 150.00  306
  5  \w     12.00  78.00   0.50    0.50    --  -10.80  45.00 -18.80  132
  6  \w    -65.00  25.00   0.50    0.50    --  -10.80  45.00  90.00  180
;
_diffrn_measurement_device 'four-circle diffractometer'
_diffrn_measurement_device_type 'XtaLAB AFC10 (RCD3): fixed-chi single'
_diffrn_measurement_method '\w scans'
_diffrn_orient_matrix_type 'CrysAlisPro convention (1999,Acta A55,543-557)'
_diffrn_orient_matrix_UB_11 -0.0592083000
_diffrn_orient_matrix_UB_12 -0.0117022000
_diffrn_orient_matrix_UB_13 0.0103850000
_diffrn_orient_matrix_UB_21 -0.0053070000
_diffrn_orient_matrix_UB_22 0.0382295000
_diffrn_orient_matrix_UB_23 -0.0221205000
_diffrn_orient_matrix_UB_31 -0.0285764000
_diffrn_orient_matrix_UB_32 -0.0491236000
_diffrn_orient_matrix_UB_33 -0.0269284000
_diffrn_radiation_monochromator mirror
_diffrn_radiation_probe x-ray
_diffrn_radiation_type 'Mo K\a'
_diffrn_radiation_wavelength 0.71073
_diffrn_reflns_av_R_equivalents 0.0244
_diffrn_reflns_av_unetI/netI 0.0279
_diffrn_reflns_Laue_measured_fraction_full 1.000
_diffrn_reflns_Laue_measured_fraction_max 0.841
_diffrn_reflns_limit_h_max 17
_diffrn_reflns_limit_h_min -16
_diffrn_reflns_limit_k_max 17
_diffrn_reflns_limit_k_min -14
_diffrn_reflns_limit_l_max 25
_diffrn_reflns_limit_l_min -28
_diffrn_reflns_number 45683
_diffrn_reflns_point_group_measured_fraction_full 1.000
_diffrn_reflns_point_group_measured_fraction_max 0.841
_diffrn_reflns_theta_full 25.242
_diffrn_reflns_theta_max 31.036
_diffrn_reflns_theta_min 1.818
_diffrn_source 'Rotating-anode X-ray tube'
_diffrn_source_type 'Rigaku (Mo) X-ray Source'
_exptl_absorpt_coefficient_mu 1.078
_exptl_absorpt_correction_T_max 1.00000
_exptl_absorpt_correction_T_min 0.90049
_exptl_absorpt_correction_type multi-scan
_exptl_absorpt_process_details
;
CrysAlisPro 1.171.39.45i (Rigaku Oxford Diffraction, 2018)
Empirical absorption correction using spherical harmonics,
 implemented in SCALE3 ABSPACK scaling algorithm.
;
_exptl_crystal_colour black
_exptl_crystal_colour_primary black
_exptl_crystal_density_diffrn 1.616
_exptl_crystal_description block
_exptl_crystal_F_000 1308
_exptl_crystal_size_max 0.1
_exptl_crystal_size_mid 0.1
_exptl_crystal_size_min 0.1
_refine_diff_density_max 1.049
_refine_diff_density_min -1.045
_refine_diff_density_rms 0.069
_refine_ls_extinction_method none
_refine_ls_goodness_of_fit_ref 1.051
_refine_ls_hydrogen_treatment constr
_refine_ls_matrix_type full
_refine_ls_number_parameters 658
_refine_ls_number_reflns 14366
_refine_ls_number_restraints 0
_refine_ls_restrained_S_all 1.051
_refine_ls_R_factor_all 0.0366
_refine_ls_R_factor_gt 0.0294
_refine_ls_shift/su_max 0.002
_refine_ls_shift/su_mean 0.000
_refine_ls_structure_factor_coef Fsqd
_refine_ls_weighting_details 'w=1/[\s^2^(Fo^2^)+(0.0257P)^2^+2.0354P] where P=(Fo^2^+2Fc^2^)/3'
_refine_ls_weighting_scheme calc
_refine_ls_wR_factor_gt 0.0672
_refine_ls_wR_factor_ref 0.0700
_reflns_Friedel_coverage 0.000
_reflns_number_gt 12311
_reflns_number_total 14366
_reflns_threshold_expression 'I > 2\s(I)'
_cod_data_source_file d5nr01269d2.cif
_cod_data_source_block mx11321
_cod_depositor_comments 'Adding full bibliography for 1574898--1574913.cif.'
_cod_original_cell_volume 2670.68(9)
_cod_database_code 1574913
_shelx_shelxl_version_number 2018/3
_chemical_oxdiff_formula CHAgNOCl
_shelx_space_group_comment
;
The symmetry employed for this shelxl refinement is uniquely defined
by the following loop, which should always be used as a source of
symmetry information in preference to the above space-group names.
They are only intended as comments.
;
_olex2_refinement_description
;
1. Fixed Uiso
 At 1.2 times of:
  All C(H) groups, All C(H,H) groups
2.a Secondary CH2 refined with riding coordinates:
 C52(H52A,H52B), C53(H53A,H53B)
2.b Aromatic/amide H refined with riding coordinates:
 C2(H2), C3(H3), C4(H4), C5(H5), C7(H7), C8(H8), C9(H9), C10(H10), C11(H11),
 C13(H13), C14(H14), C15(H15), C16(H16), C17(H17), C19(H19), C20(H20), C21(H21),
  C22(H22), C24(H24), C25(H25), C26(H26), C27(H27), C28(H28), C30(H30),
 C31(H31), C32(H32), C33(H33), C34(H34), C36(H36), C37(H37), C38(H38), C39(H39),
  C41(H41), C42(H42), C43(H43), C44(H44), C45(H45), C47(H47), C48(H48),
 C49(H49), C50(H50), C51(H51)
;
_olex2_submission_special_instructions 'No special instructions were received'
_oxdiff_exptl_absorpt_empirical_details
;
Empirical correction (ABSPACK) includes:
- Absorption correction using spherical harmonics
- Frame scaling
;
_oxdiff_exptl_absorpt_empirical_full_max 1.217
_oxdiff_exptl_absorpt_empirical_full_min 0.852

loop_
_space_group_symop_operation_xyz
'x, y, z'
'-x, -y, -z'

loop_
_atom_site_label
_atom_site_type_symbol
_atom_site_fract_x
_atom_site_fract_y
_atom_site_fract_z
_atom_site_U_iso_or_equiv
_atom_site_adp_type
_atom_site_occupancy
_atom_site_site_symmetry_order
_atom_site_calc_flag
_atom_site_refinement_flags_posn
_atom_site_refinement_flags_adp
_atom_site_refinement_flags_occupancy
_atom_site_disorder_assembly
_atom_site_disorder_group
Ag1 Ag 0.27759(2) 0.67269(2) 0.35081(2) 0.02214(4) Uani 1 1 d . . . . .
Ag2 Ag 0.24310(2) 0.71479(2) 0.20274(2) 0.02351(4) Uani 1 1 d . . . . .
P1 P 0.49182(4) 0.77077(4) 0.31193(2) 0.01996(9) Uani 1 1 d . . . . .
P2 P 0.15682(5) 0.46151(4) 0.29902(2) 0.02100(10) Uani 1 1 d . . . . .
P3 P 0.12828(5) 0.79924(4) 0.26362(2) 0.02058(9) Uani 1 1 d . . . . .
O1 O 0.33711(19) 0.70930(15) 0.47489(8) 0.0447(4) Uani 1 1 d . . . . .
O2 O 0.3930(2) 0.63978(17) 0.55703(8) 0.0539(5) Uani 1 1 d . . . . .
O3 O 0.29035(19) 0.52336(15) 0.46441(9) 0.0502(5) Uani 1 1 d . . . . .
O4 O 0.19583(17) 0.72543(15) 0.07785(8) 0.0417(4) Uani 1 1 d . . . . .
O5 O 0.2533(2) 0.86229(18) 0.01465(10) 0.0673(7) Uani 1 1 d . . . . .
O6 O 0.36738(17) 0.88414(18) 0.10658(10) 0.0528(5) Uani 1 1 d . . . . .
N1 N 0.40307(15) 0.67054(15) 0.18240(8) 0.0239(3) Uani 1 1 d . . . . .
N2 N 0.09292(15) 0.50009(14) 0.17518(8) 0.0239(3) Uani 1 1 d . . . . .
N3 N 0.26178(15) 0.85710(14) 0.38610(8) 0.0225(3) Uani 1 1 d . . . . .
N4 N 0.33824(17) 0.62400(15) 0.49885(8) 0.0269(4) Uani 1 1 d . . . . .
N5 N 0.27226(19) 0.82294(18) 0.06635(9) 0.0353(4) Uani 1 1 d . . . . .
C1 C 0.49550(18) 0.68920(17) 0.23002(10) 0.0229(4) Uani 1 1 d . . . . .
C2 C 0.5840(2) 0.6503(2) 0.21708(12) 0.0336(5) Uani 1 1 d . . . . .
H2 H 0.647712 0.663527 0.251970 0.040 Uiso 1 1 calc R U . . .
C3 C 0.5778(3) 0.5916(3) 0.15204(13) 0.0453(6) Uani 1 1 d . . . . .
H3 H 0.636953 0.563432 0.141743 0.054 Uiso 1 1 calc R U . . .
C4 C 0.4846(3) 0.5748(3) 0.10280(12) 0.0462(6) Uani 1 1 d . . . . .
H4 H 0.479073 0.535700 0.057811 0.055 Uiso 1 1 calc R U . . .
C5 C 0.3992(2) 0.6155(2) 0.11961(11) 0.0348(5) Uani 1 1 d . . . . .
H5 H 0.335355 0.604080 0.085314 0.042 Uiso 1 1 calc R U . . .
C6 C 0.61209(18) 0.76906(17) 0.36964(9) 0.0225(4) Uani 1 1 d . . . . .
C7 C 0.5755(2) 0.67670(18) 0.40869(11) 0.0287(4) Uani 1 1 d . . . . .
H7 H 0.491147 0.617719 0.403300 0.034 Uiso 1 1 calc R U . . .
C8 C 0.6603(2) 0.6698(2) 0.45504(11) 0.0348(5) Uani 1 1 d . . . . .
H8 H 0.634743 0.605668 0.480801 0.042 Uiso 1 1 calc R U . . .
C9 C 0.7818(2) 0.7562(2) 0.46380(12) 0.0392(5) Uani 1 1 d . . . . .
H9 H 0.840015 0.752583 0.496378 0.047 Uiso 1 1 calc R U . . .
C10 C 0.8199(2) 0.8484(2) 0.42555(13) 0.0394(5) Uani 1 1 d . . . . .
H10 H 0.904209 0.907534 0.431760 0.047 Uiso 1 1 calc R U . . .
C11 C 0.73563(19) 0.85495(19) 0.37810(11) 0.0309(4) Uani 1 1 d . . . . .
H11 H 0.762297 0.917974 0.351477 0.037 Uiso 1 1 calc R U . . .
C12 C 0.55486(18) 0.92374(17) 0.29444(10) 0.0234(4) Uani 1 1 d . . . . .
C13 C 0.5726(2) 0.9536(2) 0.22927(12) 0.0383(5) Uani 1 1 d . . . . .
H13 H 0.555765 0.893365 0.191175 0.046 Uiso 1 1 calc R U . . .
C14 C 0.6150(3) 1.0716(2) 0.21974(15) 0.0544(7) Uani 1 1 d . . . . .
H14 H 0.626599 1.091630 0.174901 0.065 Uiso 1 1 calc R U . . .
C15 C 0.6404(2) 1.1595(2) 0.27404(16) 0.0491(7) Uani 1 1 d . . . . .
H15 H 0.670465 1.240130 0.266838 0.059 Uiso 1 1 calc R U . . .
C16 C 0.6225(2) 1.1313(2) 0.33899(15) 0.0445(6) Uani 1 1 d . . . . .
H16 H 0.639902 1.192253 0.376767 0.053 Uiso 1 1 calc R U . . .
C17 C 0.5790(2) 1.0135(2) 0.34909(12) 0.0346(5) Uani 1 1 d . . . . .
H17 H 0.565415 0.993909 0.393909 0.042 Uiso 1 1 calc R U . . .
C18 C 0.05262(18) 0.42116(17) 0.21928(9) 0.0225(4) Uani 1 1 d . . . . .
C19 C -0.0549(2) 0.31425(19) 0.20294(11) 0.0315(4) Uani 1 1 d . . . . .
H19 H -0.082481 0.260209 0.235109 0.038 Uiso 1 1 calc R U . . .
C20 C -0.1213(2) 0.2874(2) 0.13920(12) 0.0379(5) Uani 1 1 d . . . . .
H20 H -0.195107 0.214271 0.126972 0.045 Uiso 1 1 calc R U . . .
C21 C -0.0802(2) 0.3667(2) 0.09374(11) 0.0339(5) Uani 1 1 d . . . . .
H21 H -0.124277 0.349619 0.049496 0.041 Uiso 1 1 calc R U . . .
C22 C 0.0268(2) 0.47214(18) 0.11381(10) 0.0287(4) Uani 1 1 d . . . . .
H22 H 0.054874 0.527678 0.082481 0.034 Uiso 1 1 calc R U . . .
C23 C 0.06255(18) 0.35589(18) 0.35282(10) 0.0255(4) Uani 1 1 d . . . . .
C24 C 0.0445(2) 0.23800(19) 0.34416(12) 0.0326(5) Uani 1 1 d . . . . .
H24 H 0.082907 0.211547 0.309848 0.039 Uiso 1 1 calc R U . . .
C25 C -0.0290(2) 0.1596(2) 0.38540(14) 0.0443(6) Uani 1 1 d . . . . .
H25 H -0.039837 0.079837 0.379736 0.053 Uiso 1 1 calc R U . . .
C26 C -0.0861(2) 0.1961(3) 0.43416(14) 0.0496(7) Uani 1 1 d . . . . .
H26 H -0.137251 0.141459 0.461876 0.059 Uiso 1 1 calc R U . . .
C27 C -0.0697(2) 0.3116(3) 0.44328(13) 0.0501(7) Uani 1 1 d . . . . .
H27 H -0.109916 0.336382 0.477201 0.060 Uiso 1 1 calc R U . . .
C28 C 0.0057(2) 0.3928(2) 0.40301(12) 0.0363(5) Uani 1 1 d . . . . .
H28 H 0.017904 0.472952 0.410006 0.044 Uiso 1 1 calc R U . . .
C29 C 0.26189(18) 0.39993(17) 0.27226(10) 0.0243(4) Uani 1 1 d . . . . .
C30 C 0.2693(2) 0.3649(2) 0.20431(11) 0.0325(5) Uani 1 1 d . . . . .
H30 H 0.219027 0.374009 0.169186 0.039 Uiso 1 1 calc R U . . .
C31 C 0.3488(2) 0.3168(2) 0.18685(13) 0.0414(6) Uani 1 1 d . . . . .
H31 H 0.352773 0.293050 0.139998 0.050 Uiso 1 1 calc R U . . .
C32 C 0.4221(2) 0.3033(2) 0.23712(14) 0.0413(6) Uani 1 1 d . . . . .
H32 H 0.476128 0.269605 0.225053 0.050 Uiso 1 1 calc R U . . .
C33 C 0.4172(2) 0.3386(2) 0.30518(13) 0.0389(5) Uani 1 1 d . . . . .
H33 H 0.468201 0.329525 0.339855 0.047 Uiso 1 1 calc R U . . .
C34 C 0.3380(2) 0.38734(19) 0.32327(11) 0.0303(4) Uani 1 1 d . . . . .
H34 H 0.335467 0.412124 0.370171 0.036 Uiso 1 1 calc R U . . .
C35 C 0.21369(18) 0.90272(17) 0.34163(10) 0.0229(4) Uani 1 1 d . . . . .
C36 C 0.2364(2) 1.02121(19) 0.35186(11) 0.0320(5) Uani 1 1 d . . . . .
H36 H 0.200821 1.050539 0.319426 0.038 Uiso 1 1 calc R U . . .
C37 C 0.3111(2) 1.09618(19) 0.40971(11) 0.0364(5) Uani 1 1 d . . . . .
H37 H 0.330257 1.178319 0.417015 0.044 Uiso 1 1 calc R U . . .
C38 C 0.3574(2) 1.04907(19) 0.45656(11) 0.0335(5) Uani 1 1 d . . . . .
H38 H 0.407115 1.097801 0.497481 0.040 Uiso 1 1 calc R U . . .
C39 C 0.3304(2) 0.93002(18) 0.44323(10) 0.0280(4) Uani 1 1 d . . . . .
H39 H 0.361901 0.898211 0.476124 0.034 Uiso 1 1 calc R U . . .
C40 C 0.0677(2) 0.88317(17) 0.21853(10) 0.0257(4) Uani 1 1 d . . . . .
C41 C -0.0436(2) 0.8853(2) 0.23123(12) 0.0345(5) Uani 1 1 d . . . . .
H41 H -0.091199 0.841201 0.264191 0.041 Uiso 1 1 calc R U . . .
C42 C -0.0853(3) 0.9516(2) 0.19586(14) 0.0458(6) Uani 1 1 d . . . . .
H42 H -0.161501 0.952639 0.204503 0.055 Uiso 1 1 calc R U . . .
C43 C -0.0163(3) 1.0160(2) 0.14817(14) 0.0478(6) Uani 1 1 d . . . . .
H43 H -0.045155 1.061119 0.123838 0.057 Uiso 1 1 calc R U . . .
C44 C 0.0939(3) 1.0150(2) 0.13585(13) 0.0429(6) Uani 1 1 d . . . . .
H44 H 0.141227 1.059811 0.103049 0.052 Uiso 1 1 calc R U . . .
C45 C 0.1372(2) 0.94922(19) 0.17074(11) 0.0323(5) Uani 1 1 d . . . . .
H45 H 0.213890 0.949295 0.162040 0.039 Uiso 1 1 calc R U . . .
C46 C -0.00998(18) 0.68365(17) 0.29047(10) 0.0234(4) Uani 1 1 d . . . . .
C47 C -0.0303(2) 0.67053(19) 0.35826(11) 0.0291(4) Uani 1 1 d . . . . .
H47 H 0.029485 0.725403 0.394406 0.035 Uiso 1 1 calc R U . . .
C48 C -0.1379(2) 0.5773(2) 0.37311(12) 0.0358(5) Uani 1 1 d . . . . .
H48 H -0.151242 0.567851 0.419466 0.043 Uiso 1 1 calc R U . . .
C49 C -0.2256(2) 0.4982(2) 0.32087(13) 0.0377(5) Uani 1 1 d . . . . .
H49 H -0.299724 0.435315 0.331378 0.045 Uiso 1 1 calc R U . . .
C50 C -0.2061(2) 0.5100(2) 0.25351(13) 0.0361(5) Uani 1 1 d . . . . .
H50 H -0.266746 0.455132 0.217673 0.043 Uiso 1 1 calc R U . . .
C51 C -0.0985(2) 0.60148(19) 0.23800(11) 0.0300(4) Uani 1 1 d . . . . .
H51 H -0.084610 0.608550 0.191481 0.036 Uiso 1 1 calc R U . . .
Cl1 Cl -0.18957(7) 0.56718(6) 0.03952(3) 0.05072(16) Uani 1 1 d . . . . .
Cl2 Cl -0.10716(11) 0.77379(9) -0.02975(4) 0.0812(3) Uani 1 1 d . . . . .
C52 C -0.0841(3) 0.7192(2) 0.04370(13) 0.0473(6) Uani 1 1 d . . . . .
H52A H -0.094977 0.765930 0.084332 0.057 Uiso 1 1 calc R U . . .
H52B H 0.001984 0.729049 0.049045 0.057 Uiso 1 1 calc R U . . .
Cl3 Cl 0.33801(12) 1.14000(14) -0.03448(11) 0.1487(7) Uani 1 1 d . . . . .
Cl4 Cl 0.56124(12) 1.26995(9) 0.06178(6) 0.0990(4) Uani 1 1 d . . . . .
C53 C 0.4562(3) 1.1322(3) 0.0135(2) 0.0695(9) Uani 1 1 d . . . . .
H53A H 0.502133 1.103259 -0.017538 0.083 Uiso 1 1 calc R U . . .
H53B H 0.419682 1.073286 0.044985 0.083 Uiso 1 1 calc R U . . .

loop_
_atom_site_aniso_label
_atom_site_aniso_U_11
_atom_site_aniso_U_22
_atom_site_aniso_U_33
_atom_site_aniso_U_23
_atom_site_aniso_U_13
_atom_site_aniso_U_12
Ag1 0.02226(8) 0.01808(7) 0.02293(7) 0.00143(5) 0.00060(5) 0.00696(6)
Ag2 0.02270(8) 0.02634(8) 0.02145(7) 0.00055(5) 0.00070(5) 0.01199(6)
P1 0.0174(2) 0.0186(2) 0.0213(2) 0.00131(17) 0.00017(17) 0.00648(18)
P2 0.0201(2) 0.0164(2) 0.0232(2) 0.00194(17) -0.00107(18) 0.00595(19)
P3 0.0217(2) 0.0192(2) 0.0209(2) 0.00269(17) 0.00156(18) 0.00960(19)
O1 0.0768(13) 0.0392(9) 0.0301(8) 0.0094(7) 0.0049(8) 0.0361(10)
O2 0.0821(15) 0.0500(11) 0.0281(9) 0.0042(8) -0.0137(9) 0.0311(11)
O3 0.0654(13) 0.0287(9) 0.0430(10) 0.0023(7) -0.0156(9) 0.0124(9)
O4 0.0522(11) 0.0375(9) 0.0298(8) 0.0063(7) -0.0017(7) 0.0157(8)
O5 0.0903(17) 0.0419(11) 0.0414(10) 0.0152(8) -0.0212(10) 0.0057(11)
O6 0.0364(10) 0.0560(12) 0.0485(11) 0.0036(9) -0.0098(8) 0.0080(9)
N1 0.0234(8) 0.0248(8) 0.0221(8) -0.0003(6) 0.0012(6) 0.0106(7)
N2 0.0226(8) 0.0204(8) 0.0263(8) 0.0008(6) -0.0022(6) 0.0088(7)
N3 0.0229(8) 0.0193(8) 0.0233(8) 0.0009(6) 0.0013(6) 0.0084(7)
N4 0.0324(10) 0.0245(8) 0.0197(8) 0.0045(6) 0.0052(7) 0.0087(7)
N5 0.0359(11) 0.0409(11) 0.0238(9) -0.0019(8) -0.0011(8) 0.0149(9)
C1 0.0209(10) 0.0221(9) 0.0237(9) 0.0017(7) 0.0034(7) 0.0085(8)
C2 0.0288(12) 0.0395(12) 0.0359(12) 0.0014(9) 0.0022(9) 0.0198(10)
C3 0.0483(16) 0.0591(17) 0.0423(14) -0.0011(12) 0.0093(11) 0.0381(14)
C4 0.0581(17) 0.0607(17) 0.0286(12) -0.0070(11) 0.0073(11) 0.0378(15)
C5 0.0389(13) 0.0403(13) 0.0243(10) -0.0035(9) -0.0006(9) 0.0197(11)
C6 0.0216(9) 0.0211(9) 0.0233(9) 0.0005(7) -0.0006(7) 0.0094(8)
C7 0.0310(11) 0.0225(10) 0.0322(10) 0.0048(8) 0.0032(8) 0.0119(9)
C8 0.0479(14) 0.0353(12) 0.0319(11) 0.0091(9) 0.0039(10) 0.0273(11)
C9 0.0437(14) 0.0438(13) 0.0370(12) -0.0001(10) -0.0109(10) 0.0290(12)
C10 0.0260(12) 0.0370(13) 0.0511(14) 0.0012(10) -0.0114(10) 0.0136(10)
C11 0.0222(10) 0.0268(10) 0.0400(12) 0.0080(9) -0.0020(8) 0.0075(8)
C12 0.0168(9) 0.0202(9) 0.0316(10) 0.0048(7) 0.0000(7) 0.0071(7)
C13 0.0409(14) 0.0277(11) 0.0343(12) 0.0082(9) 0.0006(10) 0.0044(10)
C14 0.0595(18) 0.0365(14) 0.0527(16) 0.0232(12) -0.0004(13) 0.0058(13)
C15 0.0377(14) 0.0233(12) 0.080(2) 0.0146(12) -0.0046(13) 0.0078(10)
C16 0.0374(14) 0.0250(11) 0.0674(17) -0.0038(11) -0.0016(12) 0.0143(10)
C17 0.0362(13) 0.0284(11) 0.0395(12) 0.0008(9) 0.0037(10) 0.0159(10)
C18 0.0212(9) 0.0222(9) 0.0233(9) 0.0008(7) -0.0012(7) 0.0101(8)
C19 0.0262(11) 0.0238(10) 0.0339(11) 0.0052(8) -0.0044(8) 0.0026(8)
C20 0.0279(12) 0.0290(11) 0.0398(12) 0.0021(9) -0.0108(9) 0.0001(9)
C21 0.0332(12) 0.0328(11) 0.0294(11) -0.0004(8) -0.0087(9) 0.0118(10)
C22 0.0316(11) 0.0249(10) 0.0269(10) 0.0008(8) -0.0025(8) 0.0118(9)
C23 0.0200(10) 0.0254(10) 0.0257(9) 0.0056(7) -0.0009(7) 0.0055(8)
C24 0.0275(11) 0.0240(10) 0.0386(12) 0.0076(8) -0.0012(9) 0.0046(9)
C25 0.0307(13) 0.0334(12) 0.0537(15) 0.0193(11) -0.0038(11) -0.0009(10)
C26 0.0265(13) 0.0564(17) 0.0496(15) 0.0270(13) 0.0023(11) 0.0001(12)
C27 0.0300(13) 0.078(2) 0.0373(13) 0.0120(13) 0.0107(10) 0.0190(14)
C28 0.0304(12) 0.0429(13) 0.0343(12) 0.0051(9) 0.0039(9) 0.0155(10)
C29 0.0199(9) 0.0182(9) 0.0306(10) 0.0019(7) -0.0012(7) 0.0057(7)
C30 0.0314(12) 0.0350(12) 0.0332(11) 0.0007(9) -0.0006(9) 0.0184(10)
C31 0.0384(14) 0.0468(14) 0.0422(13) -0.0024(11) 0.0048(10) 0.0242(12)
C32 0.0306(13) 0.0396(13) 0.0607(16) 0.0088(11) 0.0069(11) 0.0216(11)
C33 0.0262(12) 0.0420(13) 0.0520(14) 0.0166(11) -0.0002(10) 0.0168(10)
C34 0.0240(10) 0.0304(11) 0.0330(11) 0.0071(8) -0.0022(8) 0.0092(9)
C35 0.0250(10) 0.0206(9) 0.0229(9) 0.0021(7) 0.0037(7) 0.0104(8)
C36 0.0438(13) 0.0246(10) 0.0288(10) 0.0028(8) 0.0006(9) 0.0172(10)
C37 0.0549(15) 0.0197(10) 0.0325(11) -0.0002(8) 0.0047(10) 0.0160(10)
C38 0.0407(13) 0.0246(10) 0.0277(10) -0.0041(8) -0.0004(9) 0.0104(10)
C39 0.0306(11) 0.0265(10) 0.0245(10) 0.0004(8) -0.0013(8) 0.0119(9)
C40 0.0305(11) 0.0227(9) 0.0248(9) 0.0027(7) -0.0013(8) 0.0135(8)
C41 0.0341(12) 0.0372(12) 0.0396(12) 0.0099(9) 0.0054(9) 0.0215(10)
C42 0.0455(15) 0.0479(15) 0.0579(16) 0.0138(12) 0.0027(12) 0.0325(13)
C43 0.0564(17) 0.0408(14) 0.0560(16) 0.0193(12) -0.0020(13) 0.0288(13)
C44 0.0520(16) 0.0342(12) 0.0459(14) 0.0193(10) 0.0058(11) 0.0193(12)
C45 0.0345(12) 0.0259(10) 0.0364(11) 0.0081(8) 0.0038(9) 0.0127(9)
C46 0.0225(10) 0.0192(9) 0.0295(10) 0.0042(7) 0.0034(7) 0.0102(8)
C47 0.0282(11) 0.0283(10) 0.0306(10) 0.0061(8) 0.0076(8) 0.0118(9)
C48 0.0357(13) 0.0344(12) 0.0414(12) 0.0132(10) 0.0160(10) 0.0167(10)
C49 0.0244(11) 0.0282(11) 0.0584(15) 0.0108(10) 0.0101(10) 0.0087(9)
C50 0.0251(11) 0.0267(11) 0.0502(14) -0.0001(9) -0.0037(10) 0.0084(9)
C51 0.0283(11) 0.0284(10) 0.0333(11) 0.0028(8) 0.0003(8) 0.0136(9)
Cl1 0.0552(4) 0.0461(4) 0.0454(3) 0.0016(3) 0.0053(3) 0.0194(3)
Cl2 0.1307(9) 0.0920(7) 0.0589(5) 0.0381(5) 0.0227(5) 0.0768(7)
C52 0.0549(17) 0.0449(15) 0.0386(13) 0.0048(11) -0.0063(12) 0.0212(13)
Cl3 0.0718(8) 0.1205(11) 0.267(2) 0.0950(13) 0.0121(10) 0.0408(8)
Cl4 0.1062(9) 0.0664(6) 0.1044(8) -0.0028(5) 0.0441(7) 0.0219(6)
C53 0.057(2) 0.0539(19) 0.104(3) 0.0217(18) 0.0318(19) 0.0259(16)

loop_
_atom_type_symbol
_atom_type_description
_atom_type_scat_dispersion_real
_atom_type_scat_dispersion_imag
_atom_type_scat_source
C C 0.0033 0.0016 'International Tables Vol C Tables 4.2.6.8 and 6.1.1.4'
H H 0.0000 0.0000 'International Tables Vol C Tables 4.2.6.8 and 6.1.1.4'
Ag Ag -0.8971 1.1015 'International Tables Vol C Tables 4.2.6.8 and 6.1.1.4'
Cl Cl 0.1484 0.1585 'International Tables Vol C Tables 4.2.6.8 and 6.1.1.4'
N N 0.0061 0.0033 'International Tables Vol C Tables 4.2.6.8 and 6.1.1.4'
O O 0.0106 0.0060 'International Tables Vol C Tables 4.2.6.8 and 6.1.1.4'
P P 0.1023 0.0942 'International Tables Vol C Tables 4.2.6.8 and 6.1.1.4'

loop_
_geom_angle_atom_site_label_1
_geom_angle_atom_site_label_2
_geom_angle_atom_site_label_3
_geom_angle
_geom_angle_site_symmetry_1
_geom_angle_site_symmetry_3
_geom_angle_publ_flag
P1 Ag1 Ag2 72.977(12) . . ?
P2 Ag1 Ag2 82.763(12) . . ?
P2 Ag1 P1 113.120(17) . . ?
O1 Ag1 Ag2 161.56(4) . . ?
O1 Ag1 P1 99.06(5) . . ?
O1 Ag1 P2 115.64(4) . . ?
N3 Ag1 Ag2 86.24(4) . . ?
N3 Ag1 P1 96.49(4) . . ?
N3 Ag1 P2 143.48(4) . . ?
N3 Ag1 O1 78.04(5) . . ?
P3 Ag2 Ag1 76.321(12) . . ?
P3 Ag2 O4 104.61(4) . . ?
P3 Ag2 N2 103.04(4) . . ?
O4 Ag2 Ag1 173.57(4) . . ?
N1 Ag2 Ag1 86.88(4) . . ?
N1 Ag2 P3 157.85(4) . . ?
N1 Ag2 O4 93.71(6) . . ?
N1 Ag2 N2 90.34(6) . . ?
N2 Ag2 Ag1 87.50(4) . . ?
N2 Ag2 O4 86.10(5) . . ?
C1 P1 Ag1 110.10(6) . . ?
C6 P1 Ag1 113.46(7) . . ?
C6 P1 C1 104.82(9) . . ?
C6 P1 C12 104.86(9) . . ?
C12 P1 Ag1 119.82(6) . . ?
C12 P1 C1 102.27(9) . . ?
C18 P2 Ag1 119.99(6) . . ?
C23 P2 Ag1 118.16(7) . . ?
C23 P2 C18 103.31(9) . . ?
C23 P2 C29 101.96(9) . . ?
C29 P2 Ag1 109.99(6) . . ?
C29 P2 C18 100.67(9) . . ?
C35 P3 Ag2 114.54(6) . . ?
C40 P3 Ag2 117.80(7) . . ?
C40 P3 C35 103.15(9) . . ?
C40 P3 C46 103.33(9) . . ?
C46 P3 Ag2 111.05(6) . . ?
C46 P3 C35 105.67(9) . . ?
N4 O1 Ag1 114.99(13) . . ?
N5 O4 Ag2 107.23(13) . . ?
C1 N1 Ag2 124.40(12) . . ?
C5 N1 Ag2 117.08(14) . . ?
C5 N1 C1 118.39(18) . . ?
C18 N2 Ag2 127.00(12) . . ?
C22 N2 Ag2 112.84(13) . . ?
C22 N2 C18 118.07(17) . . ?
C35 N3 Ag1 121.04(12) . . ?
C39 N3 Ag1 119.21(13) . . ?
C39 N3 C35 117.36(16) . . ?
O1 N4 O2 120.11(18) . . ?
O1 N4 O3 120.50(18) . . ?
O3 N4 O2 119.31(18) . . ?
O4 N5 O5 120.0(2) . . ?
O4 N5 O6 120.6(2) . . ?
O6 N5 O5 119.4(2) . . ?
N1 C1 P1 113.20(13) . . ?
N1 C1 C2 122.38(18) . . ?
C2 C1 P1 124.42(16) . . ?
C1 C2 H2 120.7 . . ?
C1 C2 C3 118.6(2) . . ?
C3 C2 H2 120.7 . . ?
C2 C3 H3 120.5 . . ?
C4 C3 C2 118.9(2) . . ?
C4 C3 H3 120.5 . . ?
C3 C4 H4 120.4 . . ?
C3 C4 C5 119.1(2) . . ?
C5 C4 H4 120.4 . . ?
N1 C5 C4 122.5(2) . . ?
N1 C5 H5 118.8 . . ?
C4 C5 H5 118.8 . . ?
C7 C6 P1 116.85(15) . . ?
C11 C6 P1 124.06(15) . . ?
C11 C6 C7 119.07(18) . . ?
C6 C7 H7 119.6 . . ?
C8 C7 C6 120.8(2) . . ?
C8 C7 H7 119.6 . . ?
C7 C8 H8 120.2 . . ?
C9 C8 C7 119.7(2) . . ?
C9 C8 H8 120.2 . . ?
C8 C9 H9 119.8 . . ?
C8 C9 C10 120.4(2) . . ?
C10 C9 H9 119.8 . . ?
C9 C10 H10 119.8 . . ?
C9 C10 C11 120.3(2) . . ?
C11 C10 H10 119.8 . . ?
C6 C11 H11 120.1 . . ?
C10 C11 C6 119.7(2) . . ?
C10 C11 H11 120.1 . . ?
C13 C12 P1 123.30(16) . . ?
C13 C12 C17 118.82(19) . . ?
C17 C12 P1 117.76(16) . . ?
C12 C13 H13 120.1 . . ?
C12 C13 C14 119.8(2) . . ?
C14 C13 H13 120.1 . . ?
C13 C14 H14 119.6 . . ?
C15 C14 C13 120.9(2) . . ?
C15 C14 H14 119.6 . . ?
C14 C15 H15 120.0 . . ?
C14 C15 C16 120.1(2) . . ?
C16 C15 H15 120.0 . . ?
C15 C16 H16 120.2 . . ?
C15 C16 C17 119.6(2) . . ?
C17 C16 H16 120.2 . . ?
C12 C17 H17 119.6 . . ?
C16 C17 C12 120.8(2) . . ?
C16 C17 H17 119.6 . . ?
N2 C18 P2 114.78(14) . . ?
N2 C18 C19 121.79(18) . . ?
C19 C18 P2 123.28(15) . . ?
C18 C19 H19 120.5 . . ?
C20 C19 C18 119.0(2) . . ?
C20 C19 H19 120.5 . . ?
C19 C20 H20 120.2 . . ?
C21 C20 C19 119.5(2) . . ?
C21 C20 H20 120.2 . . ?
C20 C21 H21 120.9 . . ?
C20 C21 C22 118.3(2) . . ?
C22 C21 H21 120.9 . . ?
N2 C22 C21 123.3(2) . . ?
N2 C22 H22 118.4 . . ?
C21 C22 H22 118.4 . . ?
C24 C23 P2 121.68(16) . . ?
C28 C23 P2 119.24(17) . . ?
C28 C23 C24 119.1(2) . . ?
C23 C24 H24 119.9 . . ?
C25 C24 C23 120.2(2) . . ?
C25 C24 H24 119.9 . . ?
C24 C25 H25 119.8 . . ?
C26 C25 C24 120.4(2) . . ?
C26 C25 H25 119.8 . . ?
C25 C26 H26 119.9 . . ?
C25 C26 C27 120.2(2) . . ?
C27 C26 H26 119.9 . . ?
C26 C27 H27 119.8 . . ?
C26 C27 C28 120.4(2) . . ?
C28 C27 H27 119.8 . . ?
C23 C28 C27 119.7(2) . . ?
C23 C28 H28 120.1 . . ?
C27 C28 H28 120.1 . . ?
C30 C29 P2 123.19(15) . . ?
C30 C29 C34 118.69(19) . . ?
C34 C29 P2 118.12(16) . . ?
C29 C30 H30 119.6 . . ?
C29 C30 C31 120.9(2) . . ?
C31 C30 H30 119.6 . . ?
C30 C31 H31 119.9 . . ?
C32 C31 C30 120.2(2) . . ?
C32 C31 H31 119.9 . . ?
C31 C32 H32 120.0 . . ?
C31 C32 C33 120.0(2) . . ?
C33 C32 H32 120.0 . . ?
C32 C33 H33 119.8 . . ?
C32 C33 C34 120.4(2) . . ?
C34 C33 H33 119.8 . . ?
C29 C34 H34 120.0 . . ?
C33 C34 C29 119.9(2) . . ?
C33 C34 H34 120.0 . . ?
N3 C35 P3 114.23(13) . . ?
N3 C35 C36 122.51(18) . . ?
C36 C35 P3 123.05(15) . . ?
C35 C36 H36 120.3 . . ?
C37 C36 C35 119.31(19) . . ?
C37 C36 H36 120.3 . . ?
C36 C37 H37 120.8 . . ?
C38 C37 C36 118.45(19) . . ?
C38 C37 H37 120.8 . . ?
C37 C38 H38 120.5 . . ?
C37 C38 C39 119.1(2) . . ?
C39 C38 H38 120.5 . . ?
N3 C39 C38 123.22(19) . . ?
N3 C39 H39 118.4 . . ?
C38 C39 H39 118.4 . . ?
C41 C40 P3 122.36(16) . . ?
C45 C40 P3 118.22(16) . . ?
C45 C40 C41 119.40(19) . . ?
C40 C41 H41 119.9 . . ?
C42 C41 C40 120.1(2) . . ?
C42 C41 H41 119.9 . . ?
C41 C42 H42 120.0 . . ?
C43 C42 C41 120.1(2) . . ?
C43 C42 H42 120.0 . . ?
C42 C43 H43 120.0 . . ?
C44 C43 C42 120.0(2) . . ?
C44 C43 H43 120.0 . . ?
C43 C44 H44 119.6 . . ?
C43 C44 C45 120.7(2) . . ?
C45 C44 H44 119.6 . . ?
C40 C45 H45 120.2 . . ?
C44 C45 C40 119.6(2) . . ?
C44 C45 H45 120.2 . . ?
C47 C46 P3 124.62(16) . . ?
C47 C46 C51 119.19(19) . . ?
C51 C46 P3 116.15(15) . . ?
C46 C47 H47 120.0 . . ?
C48 C47 C46 120.0(2) . . ?
C48 C47 H47 120.0 . . ?
C47 C48 H48 119.9 . . ?
C49 C48 C47 120.2(2) . . ?
C49 C48 H48 119.9 . . ?
C48 C49 H49 119.9 . . ?
C50 C49 C48 120.3(2) . . ?
C50 C49 H49 119.9 . . ?
C49 C50 H50 120.0 . . ?
C49 C50 C51 120.0(2) . . ?
C51 C50 H50 120.0 . . ?
C46 C51 H51 119.9 . . ?
C50 C51 C46 120.3(2) . . ?
C50 C51 H51 119.9 . . ?
Cl1 C52 H52A 109.4 . . ?
Cl1 C52 H52B 109.4 . . ?
Cl2 C52 Cl1 111.25(15) . . ?
Cl2 C52 H52A 109.4 . . ?
Cl2 C52 H52B 109.4 . . ?
H52A C52 H52B 108.0 . . ?
Cl3 C53 Cl4 113.13(19) . . ?
Cl3 C53 H53A 109.0 . . ?
Cl3 C53 H53B 109.0 . . ?
Cl4 C53 H53A 109.0 . . ?
Cl4 C53 H53B 109.0 . . ?
H53A C53 H53B 107.8 . . ?

loop_
_geom_bond_atom_site_label_1
_geom_bond_atom_site_label_2
_geom_bond_distance
_geom_bond_site_symmetry_2
_geom_bond_publ_flag
Ag1 Ag2 3.0761(2) . ?
Ag1 P1 2.5286(5) . ?
Ag1 P2 2.4635(5) . ?
Ag1 O1 2.4523(16) . ?
Ag1 N3 2.4484(15) . ?
Ag2 P3 2.3863(5) . ?
Ag2 O4 2.5386(16) . ?
Ag2 N1 2.2789(16) . ?
Ag2 N2 2.4794(16) . ?
P1 C1 1.8295(19) . ?
P1 C6 1.8118(19) . ?
P1 C12 1.8212(19) . ?
P2 C18 1.8372(19) . ?
P2 C23 1.820(2) . ?
P2 C29 1.829(2) . ?
P3 C35 1.825(2) . ?
P3 C40 1.8175(19) . ?
P3 C46 1.819(2) . ?
O1 N4 1.233(2) . ?
O2 N4 1.247(2) . ?
O3 N4 1.235(2) . ?
O4 N5 1.225(3) . ?
O5 N5 1.242(2) . ?
O6 N5 1.236(2) . ?
N1 C1 1.341(2) . ?
N1 C5 1.339(3) . ?
N2 C18 1.344(2) . ?
N2 C22 1.337(3) . ?
N3 C35 1.345(2) . ?
N3 C39 1.341(2) . ?
C1 C2 1.384(3) . ?
C2 H2 0.9500 . ?
C2 C3 1.389(3) . ?
C3 H3 0.9500 . ?
C3 C4 1.375(4) . ?
C4 H4 0.9500 . ?
C4 C5 1.380(3) . ?
C5 H5 0.9500 . ?
C6 C7 1.393(3) . ?
C6 C11 1.389(3) . ?
C7 H7 0.9500 . ?
C7 C8 1.378(3) . ?
C8 H8 0.9500 . ?
C8 C9 1.373(4) . ?
C9 H9 0.9500 . ?
C9 C10 1.380(4) . ?
C10 H10 0.9500 . ?
C10 C11 1.386(3) . ?
C11 H11 0.9500 . ?
C12 C13 1.384(3) . ?
C12 C17 1.390(3) . ?
C13 H13 0.9500 . ?
C13 C14 1.386(3) . ?
C14 H14 0.9500 . ?
C14 C15 1.367(4) . ?
C15 H15 0.9500 . ?
C15 C16 1.374(4) . ?
C16 H16 0.9500 . ?
C16 C17 1.386(3) . ?
C17 H17 0.9500 . ?
C18 C19 1.385(3) . ?
C19 H19 0.9500 . ?
C19 C20 1.381(3) . ?
C20 H20 0.9500 . ?
C20 C21 1.368(3) . ?
C21 H21 0.9500 . ?
C21 C22 1.379(3) . ?
C22 H22 0.9500 . ?
C23 C24 1.396(3) . ?
C23 C28 1.385(3) . ?
C24 H24 0.9500 . ?
C24 C25 1.384(3) . ?
C25 H25 0.9500 . ?
C25 C26 1.365(4) . ?
C26 H26 0.9500 . ?
C26 C27 1.372(4) . ?
C27 H27 0.9500 . ?
C27 C28 1.396(4) . ?
C28 H28 0.9500 . ?
C29 C30 1.384(3) . ?
C29 C34 1.401(3) . ?
C30 H30 0.9500 . ?
C30 C31 1.385(3) . ?
C31 H31 0.9500 . ?
C31 C32 1.374(3) . ?
C32 H32 0.9500 . ?
C32 C33 1.380(4) . ?
C33 H33 0.9500 . ?
C33 C34 1.388(3) . ?
C34 H34 0.9500 . ?
C35 C36 1.386(3) . ?
C36 H36 0.9500 . ?
C36 C37 1.381(3) . ?
C37 H37 0.9500 . ?
C37 C38 1.377(3) . ?
C38 H38 0.9500 . ?
C38 C39 1.381(3) . ?
C39 H39 0.9500 . ?
C40 C41 1.391(3) . ?
C40 C45 1.391(3) . ?
C41 H41 0.9500 . ?
C41 C42 1.386(3) . ?
C42 H42 0.9500 . ?
C42 C43 1.379(4) . ?
C43 H43 0.9500 . ?
C43 C44 1.371(4) . ?
C44 H44 0.9500 . ?
C44 C45 1.388(3) . ?
C45 H45 0.9500 . ?
C46 C47 1.390(3) . ?
C46 C51 1.397(3) . ?
C47 H47 0.9500 . ?
C47 C48 1.387(3) . ?
C48 H48 0.9500 . ?
C48 C49 1.378(3) . ?
C49 H49 0.9500 . ?
C49 C50 1.377(3) . ?
C50 H50 0.9500 . ?
C50 C51 1.382(3) . ?
C51 H51 0.9500 . ?
Cl1 C52 1.762(3) . ?
Cl2 C52 1.740(3) . ?
C52 H52A 0.9900 . ?
C52 H52B 0.9900 . ?
Cl3 C53 1.721(4) . ?
Cl4 C53 1.757(4) . ?
C53 H53A 0.9900 . ?
C53 H53B 0.9900 . ?

loop_
_geom_torsion_atom_site_label_1
_geom_torsion_atom_site_label_2
_geom_torsion_atom_site_label_3
_geom_torsion_atom_site_label_4
_geom_torsion
_geom_torsion_site_symmetry_1
_geom_torsion_site_symmetry_2
_geom_torsion_site_symmetry_3
_geom_torsion_site_symmetry_4
_geom_torsion_publ_flag
Ag1 P1 C1 N1 51.08(15) . . . . ?
Ag1 P1 C1 C2 -129.26(17) . . . . ?
Ag1 P1 C6 C7 27.21(17) . . . . ?
Ag1 P1 C6 C11 -151.09(16) . . . . ?
Ag1 P1 C12 C13 -110.71(18) . . . . ?
Ag1 P1 C12 C17 65.29(18) . . . . ?
Ag1 P2 C18 N2 34.55(16) . . . . ?
Ag1 P2 C18 C19 -149.87(15) . . . . ?
Ag1 P2 C23 C24 -146.26(15) . . . . ?
Ag1 P2 C23 C28 34.70(19) . . . . ?
Ag1 P2 C29 C30 -112.98(17) . . . . ?
Ag1 P2 C29 C34 67.31(17) . . . . ?
Ag1 O1 N4 O2 163.76(16) . . . . ?
Ag1 O1 N4 O3 -12.9(3) . . . . ?
Ag1 N3 C35 P3 14.86(19) . . . . ?
Ag1 N3 C35 C36 -159.95(16) . . . . ?
Ag1 N3 C39 C38 159.88(17) . . . . ?
Ag2 P3 C35 N3 -54.52(16) . . . . ?
Ag2 P3 C35 C36 120.26(17) . . . . ?
Ag2 P3 C40 C41 147.11(16) . . . . ?
Ag2 P3 C40 C45 -34.21(19) . . . . ?
Ag2 P3 C46 C47 114.99(16) . . . . ?
Ag2 P3 C46 C51 -62.96(16) . . . . ?
Ag2 O4 N5 O5 -163.20(19) . . . . ?
Ag2 O4 N5 O6 15.3(3) . . . . ?
Ag2 N1 C1 P1 -6.8(2) . . . . ?
Ag2 N1 C1 C2 173.51(16) . . . . ?
Ag2 N1 C5 C4 -174.2(2) . . . . ?
Ag2 N2 C18 P2 -22.9(2) . . . . ?
Ag2 N2 C18 C19 161.48(15) . . . . ?
Ag2 N2 C22 C21 -164.75(17) . . . . ?
P1 C1 C2 C3 -178.56(19) . . . . ?
P1 C6 C7 C8 -178.56(16) . . . . ?
P1 C6 C11 C10 177.49(17) . . . . ?
P1 C12 C13 C14 176.7(2) . . . . ?
P1 C12 C17 C16 -177.54(18) . . . . ?
P2 C18 C19 C20 -174.30(18) . . . . ?
P2 C23 C24 C25 -179.18(17) . . . . ?
P2 C23 C28 C27 178.19(18) . . . . ?
P2 C29 C30 C31 -178.82(18) . . . . ?
P2 C29 C34 C33 178.63(17) . . . . ?
P3 C35 C36 C37 -174.28(18) . . . . ?
P3 C40 C41 C42 179.43(19) . . . . ?
P3 C40 C45 C44 -179.51(18) . . . . ?
P3 C46 C47 C48 -178.42(16) . . . . ?
P3 C46 C51 C50 179.52(16) . . . . ?
N1 C1 C2 C3 1.1(3) . . . . ?
N2 C18 C19 C20 1.0(3) . . . . ?
N3 C35 C36 C37 0.1(3) . . . . ?
C1 P1 C6 C7 -92.94(16) . . . . ?
C1 P1 C6 C11 88.77(19) . . . . ?
C1 P1 C12 C13 11.3(2) . . . . ?
C1 P1 C12 C17 -172.71(16) . . . . ?
C1 N1 C5 C4 1.8(3) . . . . ?
C1 C2 C3 C4 0.4(4) . . . . ?
C2 C3 C4 C5 -0.7(4) . . . . ?
C3 C4 C5 N1 -0.3(4) . . . . ?
C5 N1 C1 P1 177.54(16) . . . . ?
C5 N1 C1 C2 -2.1(3) . . . . ?
C6 P1 C1 N1 173.44(14) . . . . ?
C6 P1 C1 C2 -6.9(2) . . . . ?
C6 P1 C12 C13 120.48(19) . . . . ?
C6 P1 C12 C17 -63.53(18) . . . . ?
C6 C7 C8 C9 1.2(3) . . . . ?
C7 C6 C11 C10 -0.8(3) . . . . ?
C7 C8 C9 C10 -1.3(3) . . . . ?
C8 C9 C10 C11 0.3(4) . . . . ?
C9 C10 C11 C6 0.7(4) . . . . ?
C11 C6 C7 C8 -0.2(3) . . . . ?
C12 P1 C1 N1 -77.35(16) . . . . ?
C12 P1 C1 C2 102.31(19) . . . . ?
C12 P1 C6 C7 159.74(15) . . . . ?
C12 P1 C6 C11 -18.6(2) . . . . ?
C12 C13 C14 C15 0.4(4) . . . . ?
C13 C12 C17 C16 -1.4(3) . . . . ?
C13 C14 C15 C16 -0.8(4) . . . . ?
C14 C15 C16 C17 0.2(4) . . . . ?
C15 C16 C17 C12 0.9(4) . . . . ?
C17 C12 C13 C14 0.7(4) . . . . ?
C18 P2 C23 C24 78.56(18) . . . . ?
C18 P2 C23 C28 -100.49(18) . . . . ?
C18 P2 C29 C30 14.6(2) . . . . ?
C18 P2 C29 C34 -165.11(16) . . . . ?
C18 N2 C22 C21 0.0(3) . . . . ?
C18 C19 C20 C21 -0.3(4) . . . . ?
C19 C20 C21 C22 -0.5(4) . . . . ?
C20 C21 C22 N2 0.7(3) . . . . ?
C22 N2 C18 P2 174.84(14) . . . . ?
C22 N2 C18 C19 -0.8(3) . . . . ?
C23 P2 C18 N2 168.70(14) . . . . ?
C23 P2 C18 C19 -15.7(2) . . . . ?
C23 P2 C29 C30 120.83(19) . . . . ?
C23 P2 C29 C34 -58.88(17) . . . . ?
C23 C24 C25 C26 1.0(4) . . . . ?
C24 C23 C28 C27 -0.9(3) . . . . ?
C24 C25 C26 C27 -0.8(4) . . . . ?
C25 C26 C27 C28 -0.2(4) . . . . ?
C26 C27 C28 C23 1.1(4) . . . . ?
C28 C23 C24 C25 -0.1(3) . . . . ?
C29 P2 C18 N2 -86.15(15) . . . . ?
C29 P2 C18 C19 89.43(19) . . . . ?
C29 P2 C23 C24 -25.60(19) . . . . ?
C29 P2 C23 C28 155.35(17) . . . . ?
C29 C30 C31 C32 -0.1(4) . . . . ?
C30 C29 C34 C33 -1.1(3) . . . . ?
C30 C31 C32 C33 -0.5(4) . . . . ?
C31 C32 C33 C34 0.3(4) . . . . ?
C32 C33 C34 C29 0.5(3) . . . . ?
C34 C29 C30 C31 0.9(3) . . . . ?
C35 P3 C40 C41 -85.62(19) . . . . ?
C35 P3 C40 C45 93.06(18) . . . . ?
C35 P3 C46 C47 -9.78(19) . . . . ?
C35 P3 C46 C51 172.27(15) . . . . ?
C35 N3 C39 C38 -2.8(3) . . . . ?
C35 C36 C37 C38 -2.2(4) . . . . ?
C36 C37 C38 C39 1.8(4) . . . . ?
C37 C38 C39 N3 0.7(4) . . . . ?
C39 N3 C35 P3 177.17(15) . . . . ?
C39 N3 C35 C36 2.4(3) . . . . ?
C40 P3 C35 N3 176.19(15) . . . . ?
C40 P3 C35 C36 -9.0(2) . . . . ?
C40 P3 C46 C47 -117.80(17) . . . . ?
C40 P3 C46 C51 64.25(16) . . . . ?
C40 C41 C42 C43 -0.2(4) . . . . ?
C41 C40 C45 C44 -0.8(3) . . . . ?
C41 C42 C43 C44 -0.3(4) . . . . ?
C42 C43 C44 C45 0.2(4) . . . . ?
C43 C44 C45 C40 0.3(4) . . . . ?
C45 C40 C41 C42 0.8(3) . . . . ?
C46 P3 C35 N3 68.05(16) . . . . ?
C46 P3 C35 C36 -117.18(18) . . . . ?
C46 P3 C40 C41 24.3(2) . . . . ?
C46 P3 C40 C45 -157.04(17) . . . . ?
C46 C47 C48 C49 -0.7(3) . . . . ?
C47 C46 C51 C50 1.5(3) . . . . ?
C47 C48 C49 C50 1.1(3) . . . . ?
C48 C49 C50 C51 -0.1(3) . . . . ?
C49 C50 C51 C46 -1.1(3) . . . . ?
C51 C46 C47 C48 -0.5(3) . . . . ?
